data_7050134
loop_
_publ_author_name
'Horikoshi, Ryo'
'Nambu, Chisato'
'Mochida, Tomoyuki'

_publ_section_title
;
 Supramolecular assembly of ferrocenes via hydrogen bonds: dimensional
 variation in ferrocenylpyrimidine complexes with carboxylic acids and
 aromatic alcohols
;
_journal_issue 1
_journal_name_full 'New Journal of Chemistry'
_journal_page_first 26
_journal_paper_doi 10.1039/b306699a
_journal_volume 28
_journal_year 2004
_chemical_formula_sum 'C34 H30 Fe2 N4 O2'
_chemical_formula_weight 638.33
_space_group_IT_number 14
_symmetry_cell_setting monoclinic
_symmetry_Int_Tables_number 14
_symmetry_space_group_name_Hall '-P 2yn'
_symmetry_space_group_name_H-M 'P 1 21/n 1'
_cell_angle_alpha 90
_cell_angle_beta 95.10(3)
_cell_angle_gamma 90
_cell_formula_units_Z 2
_cell_length_a 10.801(5)
_cell_length_b 7.696(5)
_cell_length_c 17.052(4)
_cell_measurement_reflns_used 25
_cell_measurement_temperature 296.2
_cell_measurement_theta_max 15.0
_cell_measurement_theta_min 14.8
_cell_volume 1411.8(12)
_computing_cell_refinement 'MSC/AFC Diffractometer Control'
_computing_data_collection 'MSC/AFC Diffractometer Control'
_computing_data_reduction 'teXsan Ver. 1.11'
_computing_publication_material 'teXsan Ver. 1.11'
_computing_structure_refinement 'teXsan Ver. 1.10'
_computing_structure_solution SIR92
_diffrn_measured_fraction_theta_full 0.9991
_diffrn_measured_fraction_theta_max 0.9991
_diffrn_measurement_device_type 'Rigaku AFC5S'
_diffrn_measurement_method \w-2\q
_diffrn_radiation_type 'Mo K\a'
_diffrn_radiation_wavelength 0.7107
_diffrn_reflns_av_R_equivalents 0.059
_diffrn_reflns_limit_h_max 14
_diffrn_reflns_limit_h_min 0
_diffrn_reflns_limit_k_max 9
_diffrn_reflns_limit_k_min 0
_diffrn_reflns_limit_l_max 22
_diffrn_reflns_limit_l_min -22
_diffrn_reflns_number 3653
_diffrn_reflns_theta_full 27.50
_diffrn_reflns_theta_max 27.50
_diffrn_standards_decay_% 0.62
_diffrn_standards_interval_count 300
_diffrn_standards_number 3
_exptl_absorpt_coefficient_mu 1.066
_exptl_absorpt_correction_T_max 0.999
_exptl_absorpt_correction_T_min 0.608
_exptl_absorpt_correction_type psi-scan
_exptl_absorpt_process_details '(North, Phillips & Mathews, 1968)'
_exptl_crystal_colour orange
_exptl_crystal_density_diffrn 1.501
_exptl_crystal_density_method 'not measured'
_exptl_crystal_description prismatic
_exptl_crystal_size_max 0.8
_exptl_crystal_size_mid 0.8
_exptl_crystal_size_min 0.5
_refine_diff_density_max 0.47
_refine_diff_density_min -0.86
_refine_ls_extinction_method none
_refine_ls_goodness_of_fit_ref 1.067
_refine_ls_hydrogen_treatment noref
_refine_ls_number_parameters 190
_refine_ls_number_reflns 2729
_refine_ls_R_factor_gt 0.0501
_refine_ls_shift/su_max 0.0003
_refine_ls_structure_factor_coef Fsqd
_refine_ls_weighting_details 'w = 1/[\s^2^(Fo^2^) + (0.12500(Max(Fo^2^,0) + 2Fc^2^)/3)^2^]'
_refine_ls_weighting_scheme calc
_refine_ls_wR_factor_ref 0.1478
_reflns_number_gt 2729
_reflns_number_total 3229
_reflns_threshold_expression F^2^>2.0\s(F^2^)
_cod_data_source_file b306699a.txt
_cod_data_source_block compound_2
_cod_depositor_comments
;
The following automatic conversions were performed:
data name '_geom_hbond_site_distance_dh' replaced with
'_geom_hbond_distance_DH' as specified in the replacement file
'/home/antanas/src/cod-tools/trunk/data/replacement-values/replacement_tags.lst'.

data
name '_geom_hbond_site_distance_ha' replaced with
'_geom_hbond_distance_HA' as specified in the replacement file
'/home/antanas/src/cod-tools/trunk/data/replacement-values/replacement_tags.lst'.

data
name '_geom_hbond_site_distance_da' replaced with
'_geom_hbond_distance_DA' as specified in the replacement file
'/home/antanas/src/cod-tools/trunk/data/replacement-values/replacement_tags.lst'.

Automatic conversion script
Id: cif_correct_tags 5005 2017-03-03 11:38:54Z antanas 
;
_cod_original_cell_volume 1411(1)
_cod_original_formula_sum 'C34 H30 Fe2 N4 O2 '
_cod_database_code 7050134

loop_
_symmetry_equiv_pos_as_xyz
x,y,z
1/2-x,1/2+y,1/2-z
-x,-y,-z
1/2+x,1/2-y,1/2+z

loop_
_atom_site_label
_atom_site_type_symbol
_atom_site_fract_x
_atom_site_fract_y
_atom_site_fract_z
_atom_site_U_iso_or_equiv
_atom_site_adp_type
_atom_site_occupancy
_atom_site_calc_flag
_atom_site_refinement_flags
_atom_site_disorder_assembly
_atom_site_disorder_group
Fe Fe 0.51019(3) -0.34381(5) 0.24244(2) 0.0358(1) Uani 1.00 d . . .
O(1) O 0.2371(2) -0.6352(3) 0.0241(2) 0.0687(8) Uani 1.00 d . . .
N(1) N 0.3762(3) -0.2372(4) -0.0472(2) 0.0594(8) Uani 1.00 d . . .
N(2) N 0.2882(2) 0.0099(4) 0.0081(2) 0.0506(7) Uani 1.00 d . . .
C(1) C 0.2978(3) -0.1032(5) -0.0487(2) 0.0519(8) Uani 1.00 d . . .
C(2) C 0.3627(3) -0.0137(4) 0.0733(2) 0.0416(7) Uani 1.00 d . . .
C(3) C 0.4488(3) -0.1485(3) 0.0836(2) 0.0363(6) Uani 1.00 d . . .
C(4) C 0.4508(3) -0.2567(4) 0.0190(2) 0.0522(8) Uani 1.00 d . . .
C(5) C 0.5315(3) -0.1687(3) 0.1556(2) 0.0406(7) Uani 1.00 d . . .
C(6) C 0.5210(3) -0.0813(4) 0.2291(2) 0.0527(9) Uani 1.00 d . . .
C(7) C 0.6185(4) -0.1407(4) 0.2837(2) 0.061(1) Uani 1.00 d . . .
C(8) C 0.6898(3) -0.2613(5) 0.2456(2) 0.0605(10) Uani 1.00 d . . .
C(9) C 0.6379(3) -0.2795(5) 0.1671(2) 0.0522(8) Uani 1.00 d . . .
C(10) C 0.3638(5) -0.4953(7) 0.2074(3) 0.090(2) Uani 1.00 d . . .
C(11) C 0.3417(4) -0.4031(7) 0.2762(4) 0.106(2) Uani 1.00 d . . .
C(12) C 0.4404(4) -0.4616(5) 0.3355(2) 0.066(1) Uani 1.00 d . . .
C(13) C 0.5086(4) -0.5818(5) 0.2966(2) 0.061(1) Uani 1.00 d . . .
C(14) C 0.4640(5) -0.5982(5) 0.2197(3) 0.073(1) Uani 1.00 d . . .
C(15) C 0.0966(3) -0.4018(4) 0.0346(2) 0.0497(8) Uani 1.00 d . . .
C(16) C 0.1185(3) -0.5706(4) 0.0120(2) 0.0449(7) Uani 1.00 d . . .
C(17) C 0.0214(3) -0.6682(4) -0.0224(2) 0.0482(8) Uani 1.00 d . . .
H(1) H 0.2438 -0.0881 -0.0952 0.0760 Uiso 1.00 calc . . .
H(2) H 0.3570 0.0657 0.1155 0.0760 Uiso 1.00 calc . . .
H(3) H 0.5084 -0.3501 0.0217 0.0760 Uiso 1.00 calc . . .
H(4) H 0.4587 0.0005 0.2397 0.0760 Uiso 1.00 calc . . .
H(5) H 0.6324 -0.1062 0.3372 0.0760 Uiso 1.00 calc . . .
H(6) H 0.7602 -0.3216 0.2691 0.0760 Uiso 1.00 calc . . .
H(7) H 0.6680 -0.3539 0.1286 0.0760 Uiso 1.00 calc . . .
H(8) H 0.2754 -0.3254 0.2839 0.0760 Uiso 1.00 calc . . .
H(9) H 0.4526 -0.4289 0.3893 0.0760 Uiso 1.00 calc . . .
H(10) H 0.5806 -0.6390 0.3197 0.0760 Uiso 1.00 calc . . .
H(11) H 0.4972 -0.6709 0.1818 0.0760 Uiso 1.00 calc . . .
H(12) H 0.3153 -0.4839 0.1584 0.0760 Uiso 1.00 calc . . .
H(13) H 0.1641 -0.3316 0.0581 0.0760 Uiso 1.00 calc . . .
H(14) H 0.0362 -0.7851 -0.0391 0.0760 Uiso 1.00 calc . . .
H(18) H 0.2545 -0.7506 0.0086 0.0760 Uiso 1.00 calc . . .

loop_
_atom_site_aniso_label
_atom_site_aniso_U_11
_atom_site_aniso_U_22
_atom_site_aniso_U_33
_atom_site_aniso_U_12
_atom_site_aniso_U_13
_atom_site_aniso_U_23
Fe 0.0378(3) 0.0328(3) 0.0371(3) -0.0007(1) 0.0050(2) 0.0050(1)
O(1) 0.049(1) 0.060(2) 0.094(2) 0.016(1) -0.008(1) -0.008(1)
N(1) 0.070(2) 0.057(2) 0.051(1) 0.002(1) 0.001(1) -0.013(1)
N(2) 0.046(1) 0.052(1) 0.053(1) 0.009(1) 0.001(1) 0.003(1)
C(1) 0.049(2) 0.060(2) 0.046(2) -0.003(1) -0.002(1) 0.001(1)
C(2) 0.045(1) 0.041(1) 0.039(1) 0.009(1) 0.006(1) 0.001(1)
C(3) 0.038(1) 0.032(1) 0.039(1) -0.0020(9) 0.006(1) 0.0048(10)
C(4) 0.057(2) 0.041(2) 0.059(2) 0.008(1) 0.006(1) -0.004(1)
C(5) 0.042(1) 0.034(1) 0.046(1) -0.0016(10) 0.003(1) 0.010(1)
C(6) 0.071(2) 0.030(1) 0.054(2) -0.003(1) -0.010(2) 0.002(1)
C(7) 0.072(2) 0.045(2) 0.061(2) -0.014(2) -0.022(2) 0.008(1)
C(8) 0.039(1) 0.069(2) 0.071(2) -0.009(1) -0.008(1) 0.029(2)
C(9) 0.037(1) 0.064(2) 0.056(2) 0.007(1) 0.013(1) 0.020(2)
C(10) 0.080(3) 0.107(4) 0.079(3) -0.057(3) -0.017(2) 0.031(3)
C(11) 0.053(2) 0.080(3) 0.193(6) 0.013(2) 0.061(3) 0.058(4)
C(12) 0.083(2) 0.063(2) 0.057(2) 0.009(2) 0.031(2) 0.019(2)
C(13) 0.079(2) 0.046(2) 0.061(2) 0.002(2) 0.019(2) 0.017(2)
C(14) 0.097(3) 0.050(2) 0.071(2) -0.020(2) 0.011(2) 0.003(2)
C(15) 0.050(2) 0.040(1) 0.056(2) -0.002(1) -0.010(1) -0.005(1)
C(16) 0.047(1) 0.041(1) 0.046(1) 0.008(1) 0.000(1) 0.003(1)
C(17) 0.059(2) 0.035(1) 0.049(2) 0.008(1) -0.004(1) -0.009(1)

loop_
_atom_type_symbol
_atom_type_description
_atom_type_scat_dispersion_real
_atom_type_scat_dispersion_imag
_atom_type_scat_source
C C 0.003 0.002
;International Tables for Crystallography
(1992, Vol. C, Tables 4.2.6.8 and 6.1.1.1)
;
H H 0.000 0.000
;International Tables for Crystallography
(1992, Vol. C, Table 6.1.1.2)
;
N N 0.006 0.003
;International Tables for Crystallography
(1992, Vol. C, Tables 4.2.6.8 and 6.1.1.1)
;
O O 0.011 0.006
;International Tables for Crystallography
(1992, Vol. C, Tables 4.2.6.8 and 6.1.1.1)
;
Fe Fe 0.346 0.844
;International Tables for Crystallography
(1992, Vol. C, Tables 4.2.6.8 and 6.1.1.1)
;

loop_
_geom_angle_atom_site_label_1
_geom_angle_atom_site_label_2
_geom_angle_atom_site_label_3
_geom_angle
_geom_angle_site_symmetry_1
_geom_angle_site_symmetry_2
_geom_angle_site_symmetry_3
_geom_angle_publ_flag
C(5) Fe C(6) 41.3(1) . . 0_555 yes
C(5) Fe C(7) 69.2(1) . . 0_555 yes
C(5) Fe C(8) 69.1(1) . . 0_555 yes
C(5) Fe C(9) 41.3(1) . . 0_555 yes
C(5) Fe C(10) 107.8(1) . . 0_555 yes
C(5) Fe C(11) 121.6(2) . . 0_555 yes
C(5) Fe C(12) 160.1(1) . . 0_555 yes
C(5) Fe C(13) 157.9(1) . . 0_555 yes
C(5) Fe C(14) 122.5(2) . . 0_555 yes
C(6) Fe C(7) 40.7(1) . . 0_555 yes
C(6) Fe C(8) 68.3(1) . . 0_555 yes
C(6) Fe C(9) 68.8(2) . . 0_555 yes
C(6) Fe C(10) 126.4(2) . . 0_555 yes
C(6) Fe C(11) 108.6(2) . . 0_555 yes
C(6) Fe C(12) 124.0(2) . . 0_555 yes
C(6) Fe C(13) 159.7(1) . . 0_555 yes
C(6) Fe C(14) 160.3(2) . . 0_555 yes
C(7) Fe C(8) 40.2(2) . . 0_555 yes
C(7) Fe C(9) 68.3(2) . . 0_555 yes
C(7) Fe C(10) 163.3(2) . . 0_555 yes
C(7) Fe C(11) 125.5(3) . . 0_555 yes
C(7) Fe C(12) 108.3(2) . . 0_555 yes
C(7) Fe C(13) 123.8(2) . . 0_555 yes
C(7) Fe C(14) 156.9(2) . . 0_555 yes
C(8) Fe C(9) 40.6(1) . . 0_555 yes
C(8) Fe C(10) 155.5(2) . . 0_555 yes
C(8) Fe C(11) 161.4(2) . . 0_555 yes
C(8) Fe C(12) 122.5(2) . . 0_555 yes
C(8) Fe C(13) 108.2(2) . . 0_555 yes
C(8) Fe C(14) 121.2(2) . . 0_555 yes
C(9) Fe C(10) 120.9(2) . . 0_555 yes
C(9) Fe C(11) 157.1(2) . . 0_555 yes
C(9) Fe C(12) 157.7(1) . . 0_555 yes
C(9) Fe C(13) 122.4(1) . . 0_555 yes
C(9) Fe C(14) 106.3(2) . . 0_555 yes
C(10) Fe C(11) 41.0(2) . . 0_555 yes
C(10) Fe C(12) 68.7(2) . . 0_555 yes
C(10) Fe C(13) 65.1(2) . . 0_555 yes
C(10) Fe C(14) 38.6(2) . . 0_555 yes
C(11) Fe C(12) 42.8(2) . . 0_555 yes
C(11) Fe C(13) 68.0(2) . . 0_555 yes
C(11) Fe C(14) 68.0(2) . . 0_555 yes
C(12) Fe C(13) 39.7(1) . . 0_555 yes
C(12) Fe C(14) 67.7(2) . . 0_555 yes
C(13) Fe C(14) 38.8(2) . . 0_555 yes
C(1) N(1) C(4) 115.9(3) . . 0_555 yes
C(1) N(2) C(2) 116.5(3) . . 0_555 yes
N(1) C(1) N(2) 126.2(3) . . 0_555 yes
N(2) C(2) C(3) 123.7(3) . . 0_555 yes
C(2) C(3) C(4) 113.9(3) . . 0_555 yes
C(2) C(3) C(5) 122.4(2) . . 0_555 yes
C(4) C(3) C(5) 123.6(3) . . 0_555 yes
N(1) C(4) C(3) 123.7(3) . . 0_555 yes
Fe C(5) C(3) 125.7(2) . . 0_555 yes
Fe C(5) C(6) 69.6(2) . . 0_555 yes
Fe C(5) C(9) 69.2(2) . . 0_555 yes
C(3) C(5) C(6) 126.4(3) . . 0_555 yes
C(3) C(5) C(9) 127.1(3) . . 0_555 yes
C(6) C(5) C(9) 106.5(3) . . 0_555 yes
Fe C(6) C(5) 69.1(2) . . 0_555 yes
Fe C(6) C(7) 69.7(2) . . 0_555 yes
C(5) C(6) C(7) 108.1(3) . . 0_555 yes
Fe C(7) C(6) 69.5(2) . . 0_555 yes
Fe C(7) C(8) 69.8(2) . . 0_555 yes
C(6) C(7) C(8) 108.4(3) . . 0_555 yes
Fe C(8) C(7) 70.0(2) . . 0_555 yes
Fe C(8) C(9) 69.3(2) . . 0_555 yes
C(7) C(8) C(9) 108.4(3) . . 0_555 yes
Fe C(9) C(5) 69.5(2) . . 0_555 yes
Fe C(9) C(8) 70.1(2) . . 0_555 yes
C(5) C(9) C(8) 108.6(3) . . 0_555 yes
Fe C(10) C(11) 69.4(2) . . 0_555 yes
Fe C(10) C(14) 72.2(2) . . 0_555 yes
C(11) C(10) C(14) 111.2(4) . . 0_555 yes
Fe C(11) C(10) 69.6(2) . . 0_555 yes
Fe C(11) C(12) 69.4(2) . . 0_555 yes
C(10) C(11) C(12) 104.5(4) . . 0_555 yes
Fe C(12) C(11) 67.8(2) . . 0_555 yes
Fe C(12) C(13) 71.0(2) . . 0_555 yes
C(11) C(12) C(13) 105.0(4) . . 0_555 yes
Fe C(13) C(12) 69.3(2) . . 0_555 yes
Fe C(13) C(14) 70.5(2) . . 0_555 yes
C(12) C(13) C(14) 111.4(4) . . 0_555 yes
Fe C(14) C(10) 69.2(2) . . 0_555 yes
Fe C(14) C(13) 70.7(2) . . 0_555 yes
C(10) C(14) C(13) 107.9(4) . . 0_555 yes
C(16) C(15) C(17) 120.2(3) . 3_545 0_555 yes
O(1) C(16) C(15) 118.6(3) . . 0_555 yes
O(1) C(16) C(17) 122.1(3) . . 0_555 yes
C(15) C(16) C(17) 119.3(3) . . 0_555 yes
C(15) C(17) C(16) 120.6(3) 3_545 . 0_555 yes

loop_
_geom_bond_atom_site_label_1
_geom_bond_atom_site_label_2
_geom_bond_distance
_geom_bond_site_symmetry_1
_geom_bond_site_symmetry_2
_geom_bond_publ_flag
Fe C(5) 2.031(3) . . yes
Fe C(6) 2.037(3) . . yes
Fe C(7) 2.040(3) . . yes
Fe C(8) 2.038(3) . . yes
Fe C(9) 2.028(3) . . yes
Fe C(10) 2.012(4) . . yes
Fe C(11) 2.010(4) . . yes
Fe C(12) 2.031(3) . . yes
Fe C(13) 2.052(3) . . yes
Fe C(14) 2.049(4) . . yes
O(1) C(16) 1.373(4) . . yes
N(1) C(1) 1.333(5) . . yes
N(1) C(4) 1.336(4) . . yes
N(2) C(1) 1.313(4) . . yes
N(2) C(2) 1.325(4) . . yes
C(2) C(3) 1.394(4) . . yes
C(3) C(4) 1.383(4) . . yes
C(3) C(5) 1.460(4) . . yes
C(5) C(6) 1.436(4) . . yes
C(5) C(9) 1.430(4) . . yes
C(6) C(7) 1.419(5) . . yes
C(7) C(8) 1.402(6) . . yes
C(8) C(9) 1.412(5) . . yes
C(10) C(11) 1.410(8) . . yes
C(10) C(14) 1.342(7) . . yes
C(11) C(12) 1.474(7) . . yes
C(12) C(13) 1.388(5) . . yes
C(13) C(14) 1.362(7) . . yes
C(15) C(16) 1.381(4) . . yes
C(15) C(17) 1.382(4) . 3_545 yes
C(16) C(17) 1.378(4) . . yes

loop_
_geom_contact_atom_site_label_1
_geom_contact_atom_site_label_2
_geom_contact_distance
_geom_contact_site_symmetry_1
_geom_contact_site_symmetry_2
_geom_contact_publ_flag
O(1) N(2) 2.805(4) . 1_545 ?
O(1) C(2) 3.290(4) . 1_545 ?
O(1) C(10) 3.471(6) . . ?
N(1) C(2) 3.479(4) . 3_655 ?
N(2) C(4) 3.463(4) . 3_655 ?
N(2) C(3) 3.527(4) . 3_655 ?
C(1) C(5) 3.420(4) . 3_655 ?
C(1) C(3) 3.448(4) . 3_655 ?
C(1) C(15) 3.545(5) . . ?
C(2) C(4) 3.380(5) . 3_655 ?

loop_
_geom_hbond_atom_site_label_D
_geom_hbond_atom_site_label_H
_geom_hbond_atom_site_label_A
_geom_hbond_site_symmetry_D
_geom_hbond_site_symmetry_H
_geom_hbond_site_symmetry_A
_geom_hbond_distance_DH
_geom_hbond_distance_HA
_geom_hbond_distance_DA
_geom_hbond_angle_DHA
_geom_hbond_publ_flag
O(1) H(18) N(2) . . 1_545 0.950 1.879 2.805(4) 164.075 no

loop_
_geom_torsion_atom_site_label_1
_geom_torsion_atom_site_label_2
_geom_torsion_atom_site_label_3
_geom_torsion_atom_site_label_4
_geom_torsion
_geom_torsion_site_symmetry_1
_geom_torsion_site_symmetry_2
_geom_torsion_site_symmetry_3
_geom_torsion_site_symmetry_4
_geom_torsion_publ_flag
Fe C(5) C(3) C(2) 103.1(3) 0_555 20_1 5_555 55_5 yes
Fe C(5) C(3) C(4) -78.9(4) 0_555 20_1 5_555 55_5 yes
Fe C(5) C(6) C(7) 59.0(2) 0_555 20_1 5_555 55_5 yes
Fe C(5) C(9) C(8) -59.4(2) 0_555 20_1 5_555 55_5 yes
Fe C(6) C(5) C(3) 119.9(3) 0_555 20_1 5_555 55_5 yes
Fe C(6) C(5) C(9) -59.7(2) 0_555 20_1 5_555 55_5 yes
Fe C(6) C(7) C(8) 59.2(2) 0_555 20_1 5_555 55_5 yes
Fe C(7) C(6) C(5) -58.6(2) 0_555 20_1 5_555 55_5 yes
Fe C(7) C(8) C(9) 58.8(2) 0_555 20_1 5_555 55_5 yes
Fe C(8) C(7) C(6) -59.0(2) 0_555 20_1 5_555 55_5 yes
Fe C(8) C(9) C(5) 59.0(2) 0_555 20_1 5_555 55_5 yes
Fe C(9) C(5) C(3) -119.7(3) 0_555 20_1 5_555 55_5 yes
Fe C(9) C(5) C(6) 59.9(2) 0_555 20_1 5_555 55_5 yes
Fe C(9) C(8) C(7) -59.2(2) 0_555 20_1 5_555 55_5 yes
Fe C(10) C(11) C(12) -61.0(3) 0_555 20_1 5_555 55_5 yes
Fe C(10) C(14) C(13) 60.4(3) 0_555 20_1 5_555 55_5 yes
Fe C(11) C(10) C(14) 60.3(3) 0_555 20_1 5_555 55_5 yes
Fe C(11) C(12) C(13) -61.7(3) 0_555 20_1 5_555 55_5 yes
Fe C(12) C(11) C(10) 61.1(3) 0_555 20_1 5_555 55_5 yes
Fe C(12) C(13) C(14) -57.9(3) 0_555 20_1 5_555 55_5 yes
Fe C(13) C(12) C(11) 59.7(2) 0_555 20_1 5_555 55_5 yes
Fe C(13) C(14) C(10) -59.5(3) 0_555 20_1 5_555 55_5 yes
Fe C(14) C(10) C(11) -58.6(3) 0_555 20_1 5_555 55_5 yes
Fe C(14) C(13) C(12) 57.2(3) 0_555 20_1 5_555 55_5 yes
O(1) C(16) C(15) C(17) 179.1(3) 0_555 20_1 5_555 55_5 yes
O(1) C(16) C(17) C(15) -179.1(3) 0_555 20_1 5_555 55_5 yes
N(1) C(1) N(2) C(2) -1.0(5) 0_555 20_1 5_555 55_5 yes
N(1) C(4) C(3) C(2) -1.1(5) 0_555 20_1 5_555 55_5 yes
N(1) C(4) C(3) C(5) -179.2(3) 0_555 20_1 5_555 55_5 yes
N(2) C(1) N(1) C(4) 0.4(6) 0_555 20_1 5_555 55_5 yes
N(2) C(2) C(3) C(4) 0.4(4) 0_555 20_1 5_555 55_5 yes
N(2) C(2) C(3) C(5) 178.6(3) 0_555 20_1 5_555 55_5 yes
C(1) N(1) C(4) C(3) 0.7(5) 0_555 20_1 5_555 55_5 yes
C(1) N(2) C(2) C(3) 0.5(5) 0_555 20_1 5_555 55_5 yes
C(2) C(3) C(5) C(6) 13.3(4) 0_555 20_1 5_555 55_5 yes
C(2) C(3) C(5) C(9) -167.2(3) 0_555 20_1 5_555 55_5 yes
C(3) C(5) Fe C(6) -120.9(3) 0_555 20_1 5_555 55_5 yes
C(3) C(5) Fe C(7) -158.2(3) 0_555 20_1 5_555 55_5 yes
C(3) C(5) Fe C(8) 158.6(3) 0_555 20_1 5_555 55_5 yes
C(3) C(5) Fe C(9) 121.4(3) 0_555 20_1 5_555 55_5 yes
C(3) C(5) Fe C(10) 4.5(3) 0_555 20_1 5_555 55_5 yes
C(3) C(5) Fe C(11) -38.4(4) 0_555 20_1 5_555 55_5 yes
C(3) C(5) Fe C(12) -71.9(5) 0_555 20_1 5_555 55_5 yes
C(3) C(5) Fe C(13) 71.7(5) 0_555 20_1 5_555 55_5 yes
C(3) C(5) Fe C(14) 44.2(3) 0_555 20_1 5_555 55_5 yes
C(3) C(5) C(6) C(7) 178.9(3) 0_555 20_1 5_555 55_5 yes
C(3) C(5) C(9) C(8) -179.0(3) 0_555 20_1 5_555 55_5 yes
C(4) C(3) C(5) C(6) -168.7(3) 0_555 20_1 5_555 55_5 yes
C(4) C(3) C(5) C(9) 10.8(5) 0_555 20_1 5_555 55_5 yes
C(5) Fe C(6) C(7) -119.7(3) 0_555 20_1 5_555 55_5 yes
C(5) Fe C(7) C(6) 37.9(2) 0_555 20_1 5_555 55_5 yes
C(5) Fe C(7) C(8) -81.9(2) 0_555 20_1 5_555 55_5 yes
C(5) Fe C(8) C(7) 82.1(2) 0_555 20_1 5_555 55_5 yes
C(5) Fe C(8) C(9) -37.8(2) 0_555 20_1 5_555 55_5 yes
C(5) Fe C(9) C(8) 119.8(3) 0_555 20_1 5_555 55_5 yes
C(5) Fe C(10) C(11) -118.0(3) 0_555 20_1 5_555 55_5 yes
C(5) Fe C(10) C(14) 120.2(3) 0_555 20_1 5_555 55_5 yes
C(5) Fe C(11) C(10) 80.8(3) 0_555 20_1 5_555 55_5 yes
C(5) Fe C(11) C(12) -164.0(2) 0_555 20_1 5_555 55_5 yes
C(5) Fe C(12) C(11) 43.8(6) 0_555 20_1 5_555 55_5 yes
C(5) Fe C(12) C(13) 159.6(4) 0_555 20_1 5_555 55_5 yes
C(5) Fe C(13) C(12) -161.6(3) 0_555 20_1 5_555 55_5 yes
C(5) Fe C(13) C(14) -38.4(6) 0_555 20_1 5_555 55_5 yes
C(5) Fe C(14) C(10) -77.4(3) 0_555 20_1 5_555 55_5 yes
C(5) Fe C(14) C(13) 163.9(2) 0_555 20_1 5_555 55_5 yes
C(5) C(6) Fe C(7) 119.7(3) 0_555 20_1 5_555 55_5 yes
C(5) C(6) Fe C(8) 82.6(2) 0_555 20_1 5_555 55_5 yes
C(5) C(6) Fe C(9) 38.8(2) 0_555 20_1 5_555 55_5 yes
C(5) C(6) Fe C(10) -74.8(3) 0_555 20_1 5_555 55_5 yes
C(5) C(6) Fe C(11) -117.0(3) 0_555 20_1 5_555 55_5 yes
C(5) C(6) Fe C(12) -162.0(2) 0_555 20_1 5_555 55_5 yes
C(5) C(6) Fe C(13) 166.4(4) 0_555 20_1 5_555 55_5 yes
C(5) C(6) Fe C(14) -40.3(6) 0_555 20_1 5_555 55_5 yes
C(5) C(6) C(7) C(8) 0.6(4) 0_555 20_1 5_555 55_5 yes
C(5) C(9) Fe C(6) -38.8(2) 0_555 20_1 5_555 55_5 yes
C(5) C(9) Fe C(7) -82.7(2) 0_555 20_1 5_555 55_5 yes
C(5) C(9) Fe C(8) -119.8(3) 0_555 20_1 5_555 55_5 yes
C(5) C(9) Fe C(10) 81.7(3) 0_555 20_1 5_555 55_5 yes
C(5) C(9) Fe C(11) 48.9(6) 0_555 20_1 5_555 55_5 yes
C(5) C(9) Fe C(12) -168.1(4) 0_555 20_1 5_555 55_5 yes
C(5) C(9) Fe C(13) 160.1(2) 0_555 20_1 5_555 55_5 yes
C(5) C(9) Fe C(14) 121.0(2) 0_555 20_1 5_555 55_5 yes
C(5) C(9) C(8) C(7) -0.2(4) 0_555 20_1 5_555 55_5 yes
C(6) Fe C(5) C(9) 117.7(3) 0_555 20_1 5_555 55_5 yes
C(6) Fe C(7) C(8) -119.8(3) 0_555 20_1 5_555 55_5 yes
C(6) Fe C(8) C(7) 37.6(2) 0_555 20_1 5_555 55_5 yes
C(6) Fe C(8) C(9) -82.3(2) 0_555 20_1 5_555 55_5 yes
C(6) Fe C(9) C(8) 81.0(2) 0_555 20_1 5_555 55_5 yes
C(6) Fe C(10) C(11) -76.0(3) 0_555 20_1 5_555 55_5 yes
C(6) Fe C(10) C(14) 162.2(3) 0_555 20_1 5_555 55_5 yes
C(6) Fe C(11) C(10) 124.5(3) 0_555 20_1 5_555 55_5 yes
C(6) Fe C(11) C(12) -120.3(2) 0_555 20_1 5_555 55_5 yes
C(6) Fe C(12) C(11) 80.7(3) 0_555 20_1 5_555 55_5 yes
C(6) Fe C(12) C(13) -163.5(2) 0_555 20_1 5_555 55_5 yes
C(6) Fe C(13) C(12) 42.8(6) 0_555 20_1 5_555 55_5 yes
C(6) Fe C(13) C(14) 166.0(4) 0_555 20_1 5_555 55_5 yes
C(6) Fe C(14) C(10) -46.9(7) 0_555 20_1 5_555 55_5 yes
C(6) Fe C(14) C(13) -165.6(4) 0_555 20_1 5_555 55_5 yes
C(6) C(5) Fe C(7) -37.3(2) 0_555 20_1 5_555 55_5 yes
C(6) C(5) Fe C(8) -80.5(2) 0_555 20_1 5_555 55_5 yes
C(6) C(5) Fe C(9) -117.7(3) 0_555 20_1 5_555 55_5 yes
C(6) C(5) Fe C(10) 125.3(3) 0_555 20_1 5_555 55_5 yes
C(6) C(5) Fe C(11) 82.4(3) 0_555 20_1 5_555 55_5 yes
C(6) C(5) Fe C(12) 49.0(5) 0_555 20_1 5_555 55_5 yes
C(6) C(5) Fe C(13) -167.5(4) 0_555 20_1 5_555 55_5 yes
C(6) C(5) Fe C(14) 165.0(2) 0_555 20_1 5_555 55_5 yes
C(6) C(5) C(9) C(8) 0.5(4) 0_555 20_1 5_555 55_5 yes
C(6) C(7) Fe C(8) 119.8(3) 0_555 20_1 5_555 55_5 yes
C(6) C(7) Fe C(9) 82.3(2) 0_555 20_1 5_555 55_5 yes
C(6) C(7) Fe C(10) -44.5(7) 0_555 20_1 5_555 55_5 yes
C(6) C(7) Fe C(11) -76.8(3) 0_555 20_1 5_555 55_5 yes
C(6) C(7) Fe C(12) -121.2(2) 0_555 20_1 5_555 55_5 yes
C(6) C(7) Fe C(13) -162.4(2) 0_555 20_1 5_555 55_5 yes
C(6) C(7) Fe C(14) 163.0(4) 0_555 20_1 5_555 55_5 yes
C(6) C(7) C(8) C(9) -0.2(4) 0_555 20_1 5_555 55_5 yes
C(7) Fe C(5) C(9) 80.4(2) 0_555 20_1 5_555 55_5 yes
C(7) Fe C(8) C(9) -119.8(3) 0_555 20_1 5_555 55_5 yes
C(7) Fe C(9) C(8) 37.1(2) 0_555 20_1 5_555 55_5 yes
C(7) Fe C(10) C(11) -41.4(7) 0_555 20_1 5_555 55_5 yes
C(7) Fe C(10) C(14) -163.1(5) 0_555 20_1 5_555 55_5 yes
C(7) Fe C(11) C(10) 166.5(3) 0_555 20_1 5_555 55_5 yes
C(7) Fe C(11) C(12) -78.2(3) 0_555 20_1 5_555 55_5 yes
C(7) Fe C(12) C(11) 123.0(3) 0_555 20_1 5_555 55_5 yes
C(7) Fe C(12) C(13) -121.2(3) 0_555 20_1 5_555 55_5 yes
C(7) Fe C(13) C(12) 77.7(3) 0_555 20_1 5_555 55_5 yes
C(7) Fe C(13) C(14) -159.2(3) 0_555 20_1 5_555 55_5 yes
C(7) Fe C(14) C(10) 167.7(4) 0_555 20_1 5_555 55_5 yes
C(7) Fe C(14) C(13) 49.0(6) 0_555 20_1 5_555 55_5 yes
C(7) C(6) Fe C(8) -37.1(3) 0_555 20_1 5_555 55_5 yes
C(7) C(6) Fe C(9) -80.9(3) 0_555 20_1 5_555 55_5 yes
C(7) C(6) Fe C(10) 165.5(3) 0_555 20_1 5_555 55_5 yes
C(7) C(6) Fe C(11) 123.3(3) 0_555 20_1 5_555 55_5 yes
C(7) C(6) Fe C(12) 78.3(3) 0_555 20_1 5_555 55_5 yes
C(7) C(6) Fe C(13) 46.7(6) 0_555 20_1 5_555 55_5 yes
C(7) C(6) Fe C(14) -160.1(5) 0_555 20_1 5_555 55_5 yes
C(7) C(6) C(5) C(9) -0.7(4) 0_555 20_1 5_555 55_5 yes
C(7) C(8) Fe C(9) 119.8(3) 0_555 20_1 5_555 55_5 yes
C(7) C(8) Fe C(10) 169.2(4) 0_555 20_1 5_555 55_5 yes
C(7) C(8) Fe C(11) -46.4(6) 0_555 20_1 5_555 55_5 yes
C(7) C(8) Fe C(12) -79.8(2) 0_555 20_1 5_555 55_5 yes
C(7) C(8) Fe C(13) -121.2(2) 0_555 20_1 5_555 55_5 yes
C(7) C(8) Fe C(14) -161.7(2) 0_555 20_1 5_555 55_5 yes
C(8) Fe C(5) C(9) 37.2(2) 0_555 20_1 5_555 55_5 yes
C(8) Fe C(10) C(11) 163.5(3) 0_555 20_1 5_555 55_5 yes
C(8) Fe C(10) C(14) 41.8(5) 0_555 20_1 5_555 55_5 yes
C(8) Fe C(11) C(10) -158.4(5) 0_555 20_1 5_555 55_5 yes
C(8) Fe C(11) C(12) -43.1(6) 0_555 20_1 5_555 55_5 yes
C(8) Fe C(12) C(11) 165.0(3) 0_555 20_1 5_555 55_5 yes
C(8) Fe C(12) C(13) -79.2(3) 0_555 20_1 5_555 55_5 yes
C(8) Fe C(13) C(12) 119.3(3) 0_555 20_1 5_555 55_5 yes
C(8) Fe C(13) C(14) -117.5(3) 0_555 20_1 5_555 55_5 yes
C(8) Fe C(14) C(10) -161.1(3) 0_555 20_1 5_555 55_5 yes
C(8) Fe C(14) C(13) 80.1(3) 0_555 20_1 5_555 55_5 yes
C(8) C(7) Fe C(9) -37.5(2) 0_555 20_1 5_555 55_5 yes
C(8) C(7) Fe C(10) -164.3(5) 0_555 20_1 5_555 55_5 yes
C(8) C(7) Fe C(11) 163.5(2) 0_555 20_1 5_555 55_5 yes
C(8) C(7) Fe C(12) 119.0(2) 0_555 20_1 5_555 55_5 yes
C(8) C(7) Fe C(13) 77.9(3) 0_555 20_1 5_555 55_5 yes
C(8) C(7) Fe C(14) 43.2(5) 0_555 20_1 5_555 55_5 yes
C(8) C(9) Fe C(10) -158.4(3) 0_555 20_1 5_555 55_5 yes
C(8) C(9) Fe C(11) 168.8(5) 0_555 20_1 5_555 55_5 yes
C(8) C(9) Fe C(12) -48.3(5) 0_555 20_1 5_555 55_5 yes
C(8) C(9) Fe C(13) -80.1(3) 0_555 20_1 5_555 55_5 yes
C(8) C(9) Fe C(14) -119.2(3) 0_555 20_1 5_555 55_5 yes
C(9) Fe C(10) C(11) -161.3(3) 0_555 20_1 5_555 55_5 yes
C(9) Fe C(10) C(14) 77.0(3) 0_555 20_1 5_555 55_5 yes
C(9) Fe C(11) C(10) 45.0(6) 0_555 20_1 5_555 55_5 yes
C(9) Fe C(11) C(12) 160.3(4) 0_555 20_1 5_555 55_5 yes
C(9) Fe C(12) C(11) -159.8(4) 0_555 20_1 5_555 55_5 yes
C(9) Fe C(12) C(13) -44.0(6) 0_555 20_1 5_555 55_5 yes
C(9) Fe C(13) C(12) 161.8(2) 0_555 20_1 5_555 55_5 yes
C(9) Fe C(13) C(14) -75.0(3) 0_555 20_1 5_555 55_5 yes
C(9) Fe C(14) C(10) -119.5(3) 0_555 20_1 5_555 55_5 yes
C(9) Fe C(14) C(13) 121.8(3) 0_555 20_1 5_555 55_5 yes
C(9) C(5) Fe C(10) -117.0(3) 0_555 20_1 5_555 55_5 yes
C(9) C(5) Fe C(11) -159.8(3) 0_555 20_1 5_555 55_5 yes
C(9) C(5) Fe C(12) 166.7(4) 0_555 20_1 5_555 55_5 yes
C(9) C(5) Fe C(13) -49.7(5) 0_555 20_1 5_555 55_5 yes
C(9) C(5) Fe C(14) -77.3(3) 0_555 20_1 5_555 55_5 yes
C(9) C(8) Fe C(10) 49.4(5) 0_555 20_1 5_555 55_5 yes
C(9) C(8) Fe C(11) -166.3(5) 0_555 20_1 5_555 55_5 yes
C(9) C(8) Fe C(12) 160.3(2) 0_555 20_1 5_555 55_5 yes
C(9) C(8) Fe C(13) 119.0(2) 0_555 20_1 5_555 55_5 yes
C(9) C(8) Fe C(14) 78.4(3) 0_555 20_1 5_555 55_5 yes
C(10) Fe C(11) C(12) 115.2(4) 0_555 20_1 5_555 55_5 yes
C(10) Fe C(12) C(11) -39.6(3) 0_555 20_1 5_555 55_5 yes
C(10) Fe C(12) C(13) 76.2(3) 0_555 20_1 5_555 55_5 yes
C(10) Fe C(13) C(12) -86.1(3) 0_555 20_1 5_555 55_5 yes
C(10) Fe C(13) C(14) 37.1(3) 0_555 20_1 5_555 55_5 yes
C(10) Fe C(14) C(13) -118.7(4) 0_555 20_1 5_555 55_5 yes
C(10) C(11) Fe C(12) -115.2(4) 0_555 20_1 5_555 55_5 yes
C(10) C(11) Fe C(13) -76.9(3) 0_555 20_1 5_555 55_5 yes
C(10) C(11) Fe C(14) -34.9(3) 0_555 20_1 5_555 55_5 yes
C(10) C(11) C(12) C(13) -0.6(4) 0_555 20_1 5_555 55_5 yes
C(10) C(14) Fe C(11) 37.0(3) 0_555 20_1 5_555 55_5 yes
C(10) C(14) Fe C(12) 83.4(3) 0_555 20_1 5_555 55_5 yes
C(10) C(14) Fe C(13) 118.7(4) 0_555 20_1 5_555 55_5 yes
C(10) C(14) C(13) C(12) -2.3(5) 0_555 20_1 5_555 55_5 yes
C(11) Fe C(10) C(14) -121.8(4) 0_555 20_1 5_555 55_5 yes
C(11) Fe C(12) C(13) 115.8(4) 0_555 20_1 5_555 55_5 yes
C(11) Fe C(13) C(12) -41.3(3) 0_555 20_1 5_555 55_5 yes
C(11) Fe C(13) C(14) 81.9(4) 0_555 20_1 5_555 55_5 yes
C(11) Fe C(14) C(13) -81.7(3) 0_555 20_1 5_555 55_5 yes
C(11) C(10) Fe C(12) 41.3(3) 0_555 20_1 5_555 55_5 yes
C(11) C(10) Fe C(13) 84.5(3) 0_555 20_1 5_555 55_5 yes
C(11) C(10) Fe C(14) 121.8(4) 0_555 20_1 5_555 55_5 yes
C(11) C(10) C(14) C(13) 1.8(5) 0_555 20_1 5_555 55_5 yes
C(11) C(12) Fe C(13) -115.8(4) 0_555 20_1 5_555 55_5 yes
C(11) C(12) Fe C(14) -81.3(3) 0_555 20_1 5_555 55_5 yes
C(11) C(12) C(13) C(14) 1.8(4) 0_555 20_1 5_555 55_5 yes
C(12) Fe C(10) C(14) -80.5(3) 0_555 20_1 5_555 55_5 yes
C(12) Fe C(13) C(14) 123.2(4) 0_555 20_1 5_555 55_5 yes
C(12) Fe C(14) C(13) -35.3(3) 0_555 20_1 5_555 55_5 yes
C(12) C(11) Fe C(13) 38.4(2) 0_555 20_1 5_555 55_5 yes
C(12) C(11) Fe C(14) 80.4(3) 0_555 20_1 5_555 55_5 yes
C(12) C(11) C(10) C(14) -0.7(5) 0_555 20_1 5_555 55_5 yes
C(12) C(13) Fe C(14) -123.2(4) 0_555 20_1 5_555 55_5 yes
C(13) Fe C(10) C(14) -37.3(3) 0_555 20_1 5_555 55_5 yes
C(13) C(12) Fe C(14) 34.5(3) 0_555 20_1 5_555 55_5 yes
C(13) C(12) Fe C(14) 34.5(3) 0_555 20_1 5_555 55_5 yes
